data_4003083
loop_
_publ_author_name
'Kovalenko, Anton'
'Rublev, Pavel O.'
'Tcelykh, Lyubov O.'
'Goloveshkin, Alexander S.'
'Lepnev, Leonid S.'
'Burlov, Anatolii S.'
'Vashchenko, Andrey A.'
'Marciniak, \/Lukasz'
'Magerramov, Abel M.'
'Shikhaliyev, Namig G.'
'Vatsadze, Sergey Z.'
'Utochnikova, Valentina V.'

_publ_section_title
;
 Lanthanide Complexes with
 2-(Tosylamino)-benzylidene-N-(aryloyl)hydrazones: Universal Luminescent
 Materials
;
_journal_issue 3
_journal_name_full 'Chemistry of Materials'
_journal_page_first 759
_journal_paper_doi 10.1021/acs.chemmater.8b03675
_journal_volume 31
_journal_year 2019
_chemical_formula_moiety 'C40 H33 N8 O6 S2 Yb, 0.5(C2 H6 O)'
_chemical_formula_sum 'C41 H36 N8 O6.5 S2 Yb'
_chemical_formula_weight 981.94
_space_group_crystal_system monoclinic
_space_group_IT_number 14
_space_group_name_Hall '-P 2ybc'
_space_group_name_H-M_alt 'P 1 21/c 1'
_symmetry_space_group_name_Hall '-P 2ybc'
_symmetry_space_group_name_H-M 'P 1 21/c 1'
_atom_sites_solution_hydrogens geom
_atom_sites_solution_primary direct
_atom_sites_solution_secondary difmap
_audit_creation_date 2018-06-18
_audit_creation_method
;
Olex2 1.2
(compiled 2016.11.30 svn.r3356 for OlexSys, GUI svn.r5269)
;
_cell_angle_alpha 90.00
_cell_angle_beta 108.490(3)
_cell_angle_gamma 90.00
_cell_formula_units_Z 4
_cell_length_a 16.876(3)
_cell_length_b 13.3570(19)
_cell_length_c 19.197(3)
_cell_measurement_reflns_used 2817
_cell_measurement_temperature 120
_cell_measurement_theta_max 21.70
_cell_measurement_theta_min 2.24
_cell_volume 4103.9(11)
_computing_molecular_graphics 'Olex2 (Dolomanov et al., 2009)'
_computing_publication_material 'Olex2 (Dolomanov et al., 2009)'
_computing_structure_refinement 'XL (Sheldrick, 2008)'
_computing_structure_solution 'XS (Sheldrick, 2008)'
_diffrn_ambient_temperature 120
_diffrn_measured_fraction_theta_full 0.997
_diffrn_measured_fraction_theta_max 0.997
_diffrn_measurement_device_type 'Bruker APEX-II CCD'
_diffrn_measurement_method '\f and \w scans'
_diffrn_radiation_monochromator graphite
_diffrn_radiation_type MoK\a
_diffrn_radiation_wavelength 0.71073
_diffrn_reflns_av_R_equivalents 0.1758
_diffrn_reflns_av_unetI/netI 0.1369
_diffrn_reflns_limit_h_max 22
_diffrn_reflns_limit_h_min -22
_diffrn_reflns_limit_k_max 17
_diffrn_reflns_limit_k_min -17
_diffrn_reflns_limit_l_max 25
_diffrn_reflns_limit_l_min -25
_diffrn_reflns_number 47469
_diffrn_reflns_theta_full 28.34
_diffrn_reflns_theta_max 28.34
_diffrn_reflns_theta_min 1.89
_diffrn_source 'fine-focus sealed tube'
_diffrn_standards_number 0
_exptl_absorpt_coefficient_mu 2.439
_exptl_absorpt_correction_T_max 0.7457
_exptl_absorpt_correction_T_min 0.5986
_exptl_absorpt_correction_type multi-scan
_exptl_absorpt_process_details
;
SADABS-2008/1 (Bruker,2008) was used for absorption correction.
wR2(int) was 0.0914 before and 0.0799 after correction.
The Ratio of minimum to maximum transmission is 0.8027.
The \l/2 correction factor is 0.0015.
;
_exptl_crystal_colour colourless
_exptl_crystal_colour_primary colourless
_exptl_crystal_density_diffrn 1.589
_exptl_crystal_density_method 'not measured'
_exptl_crystal_description needle
_exptl_crystal_F_000 1968
_exptl_crystal_size_max 0.45
_exptl_crystal_size_mid 0.11
_exptl_crystal_size_min 0.07
_refine_diff_density_max 1.969
_refine_diff_density_min -1.140
_refine_diff_density_rms 0.197
_refine_ls_extinction_method none
_refine_ls_goodness_of_fit_ref 1.012
_refine_ls_hydrogen_treatment mixed
_refine_ls_matrix_type full
_refine_ls_number_parameters 535
_refine_ls_number_reflns 10208
_refine_ls_number_restraints 5
_refine_ls_restrained_S_all 1.013
_refine_ls_R_factor_all 0.1273
_refine_ls_R_factor_gt 0.0583
_refine_ls_shift/su_max 0.000
_refine_ls_shift/su_mean 0.000
_refine_ls_structure_factor_coef Fsqd
_refine_ls_weighting_details 'calc w=1/[\s^2^(Fo^2^)+(0.0488P)^2^+7.5347P] where P=(Fo^2^+2Fc^2^)/3'
_refine_ls_weighting_scheme calc
_refine_ls_wR_factor_gt 0.1190
_refine_ls_wR_factor_ref 0.1441
_reflns_number_gt 5968
_reflns_number_total 10208
_reflns_threshold_expression >2sigma(I)
_cod_data_source_file cm8b03675_si_001.cif
_cod_data_source_block a
_cod_original_cell_volume 4103.8(10)
_cod_original_formula_sum 'C41 H36 N8 O6.50 S2 Yb'
_cod_database_code 4003083
_olex2_refinement_description
;
1. Fixed Uiso
 At 1.2 times of:
  All C(H) groups, {H2SB,H2SA,H3} of C2S
 At 1.5 times of:
  All O(H) groups, {H20A,H20B,H20C} of C20, {H40A,H40B,H40C} of C40, {H3SC,
  H3SB,H3SA} of C3S
2. Restrained distances
 O1S-C2S
 1.4 with sigma of 0.02
 C2S-C3S
 1.5 with sigma of 0.02
 N3-H3
 0.85 with sigma of 0.02
 N8_$1-H3
 2 with sigma of 0.02
 H3-N8_$1
 1.9 with sigma of 0.02
3. Uiso/Uaniso restraints and constraints
Uanis(C3S) = Uanis(C2S) = Uanis(O1S)
4. Others
 Fixed Sof: O1S(0.5) H1S(0.5) C3S(0.5) H3SC(0.5) H3SB(0.5) H3SA(0.5) C2S(0.5)
 H2SB(0.5) H2SA(0.5)
5.a Riding coordinates:
 O1S(H1S)
5.b Secondary CH2 refined with riding coordinates:
 C2S(H2SB,H2SA)
5.c Aromatic/amide H refined with riding coordinates:
 C25(H25), C18(H18), C27(H27), C15(H15), C32(H32), C3(H3A), C24(H24), C7(H7),
 C5(H5), C6(H6), C4(H4), C10(H10), C26(H26), C16(H16), C35(H35), C11(H11),
 C19(H19), C31(H31), C9(H9), C38(H38), C39(H39), C23(H23), C36(H36), C12(H12),
 C29(H29), C30(H30)
5.d Idealised Me refined as rotating group:
 C20(H20A,H20B,H20C), C40(H40A,H40B,H40C), C3S(H3SC,H3SB,H3SA)
;
_olex2_submission_special_instructions 'No special instructions were received'

loop_
_space_group_symop_id
_space_group_symop_operation_xyz
1 'x, y, z'
2 '-x, y+1/2, -z+1/2'
3 '-x, -y, -z'
4 'x, -y-1/2, z-1/2'

loop_
_atom_site_label
_atom_site_type_symbol
_atom_site_fract_x
_atom_site_fract_y
_atom_site_fract_z
_atom_site_U_iso_or_equiv
_atom_site_adp_type
_atom_site_occupancy
_atom_site_calc_flag
_atom_site_refinement_flags_posn
Yb1 Yb 0.31333(2) 0.84874(3) 0.457959(19) 0.01683(10) Uani 1 d .
S2 S 0.25710(12) 1.05645(14) 0.48270(11) 0.0177(4) Uani 1 d .
S1 S 0.23214(13) 0.81400(15) 0.29501(11) 0.0214(4) Uani 1 d .
O3 O 0.4006(3) 0.8698(4) 0.5806(3) 0.0193(12) Uani 1 d .
N5 N 0.2202(4) 0.9517(5) 0.4949(4) 0.0178(14) Uani 1 d .
N1 N 0.3242(4) 0.8519(5) 0.3361(3) 0.0200(13) Uani 1 d .
N6 N 0.2357(4) 0.7386(5) 0.5130(4) 0.0179(14) Uani 1 d .
O6 O 0.3567(3) 0.6924(4) 0.4627(3) 0.0188(12) Uani 1 d .
O1 O 0.1861(3) 0.8646(4) 0.2278(3) 0.0274(13) Uani 1 d .
O4 O 0.2848(3) 1.1208(4) 0.5459(3) 0.0227(12) Uani 1 d .
C28 C 0.1402(5) 0.8494(7) 0.5527(4) 0.0227(16) Uani 1 d .
N7 N 0.2562(4) 0.6352(5) 0.5130(4) 0.0197(14) Uani 1 d .
C2 C 0.5361(5) 0.8501(6) 0.6697(4) 0.0239(16) Uani 1 d .
N3 N 0.5120(4) 0.8481(5) 0.5399(3) 0.0189(13) Uani 1 d D
N2 N 0.4600(4) 0.8615(5) 0.4675(3) 0.0186(13) Uani 1 d .
C33 C 0.1606(4) 0.9444(6) 0.5321(4) 0.0174(16) Uani 1 d .
C1 C 0.4775(4) 0.8555(6) 0.5935(4) 0.0177(15) Uani 1 d .
C25 C 0.3467(5) 0.3434(6) 0.5108(4) 0.0221(16) Uani 1 d .
H25 H 0.3321 0.2932 0.5381 0.027 Uiso 1 calc R
C18 C 0.2061(6) 0.5148(7) 0.2969(5) 0.030(2) Uani 1 d .
H18 H 0.1829 0.4686 0.3211 0.037 Uiso 1 calc R
N4 N 0.6437(5) 0.8439(6) 0.8137(4) 0.0295(16) Uani 1 d .
C27 C 0.1774(5) 0.7538(6) 0.5414(5) 0.0239(18) Uani 1 d .
H27 H 0.1559 0.6970 0.5569 0.029 Uiso 1 calc R
O2 O 0.1951(3) 0.8193(4) 0.3557(3) 0.0229(13) Uani 1 d .
O5 O 0.3234(3) 1.0243(4) 0.4518(3) 0.0196(12) Uani 1 d .
C15 C 0.2724(5) 0.6527(7) 0.2249(4) 0.0234(16) Uani 1 d .
H15 H 0.2939 0.6995 0.1998 0.028 Uiso 1 calc R
C32 C 0.1196(5) 1.0277(6) 0.5501(4) 0.0206(17) Uani 1 d .
H32 H 0.1311 1.0915 0.5363 0.025 Uiso 1 calc R
C8 C 0.4674(5) 0.8837(6) 0.3435(4) 0.0196(17) Uani 1 d .
N8 N 0.3890(4) 0.3170(5) 0.4659(4) 0.0233(15) Uani 1 d D
C3 C 0.6226(5) 0.8651(6) 0.6854(4) 0.0216(17) Uani 1 d .
H3A H 0.6450 0.8784 0.6479 0.026 Uiso 1 calc R
C14 C 0.2359(5) 0.6840(6) 0.2761(4) 0.0205(17) Uani 1 d .
C24 C 0.4120(5) 0.3936(6) 0.4300(5) 0.027(2) Uani 1 d .
H24 H 0.4437 0.3787 0.3997 0.033 Uiso 1 calc R
C7 C 0.5015(5) 0.8712(5) 0.4220(4) 0.0165(16) Uani 1 d .
H7 H 0.5594 0.8701 0.4419 0.020 Uiso 1 calc R
C5 C 0.5628(5) 0.8312(6) 0.7986(4) 0.0245(19) Uani 1 d .
H5 H 0.5426 0.8198 0.8377 0.029 Uiso 1 calc R
C6 C 0.5055(5) 0.8335(5) 0.7288(4) 0.0201(17) Uani 1 d .
H6 H 0.4488 0.8244 0.7213 0.024 Uiso 1 calc R
C4 C 0.6735(5) 0.8598(6) 0.7574(4) 0.0268(18) Uani 1 d .
H4 H 0.7308 0.8675 0.7675 0.032 Uiso 1 calc R
C10 C 0.5077(6) 0.9211(6) 0.2354(4) 0.0256(19) Uani 1 d .
H10 H 0.5480 0.9383 0.2139 0.031 Uiso 1 calc R
C26 C 0.3227(5) 0.4405(6) 0.5197(4) 0.0227(18) Uani 1 d .
H26 H 0.2916 0.4538 0.5509 0.027 Uiso 1 calc R
C13 C 0.3831(5) 0.8726(5) 0.2999(4) 0.0202(17) Uani 1 d .
C16 C 0.2769(5) 0.5506(7) 0.2109(5) 0.0276(19) Uani 1 d .
H16 H 0.3025 0.5293 0.1772 0.033 Uiso 1 calc R
C35 C 0.1592(5) 1.2206(6) 0.4274(5) 0.030(2) Uani 1 d .
H35 H 0.1775 1.2458 0.4750 0.036 Uiso 1 calc R
C34 C 0.1853(5) 1.1267(6) 0.4117(4) 0.0219(18) Uani 1 d .
C11 C 0.4248(6) 0.9096(6) 0.1931(5) 0.0263(19) Uani 1 d .
H11 H 0.4101 0.9170 0.1424 0.032 Uiso 1 calc R
C19 C 0.2018(5) 0.6141(7) 0.3123(5) 0.029(2) Uani 1 d .
H19 H 0.1765 0.6348 0.3464 0.035 Uiso 1 calc R
C31 C 0.0620(5) 1.0162(6) 0.5882(5) 0.0236(18) Uani 1 d .
H31 H 0.0362 1.0722 0.6000 0.028 Uiso 1 calc R
C9 C 0.5285(5) 0.9062(5) 0.3095(4) 0.0183(16) Uani 1 d .
H9 H 0.5842 0.9111 0.3383 0.022 Uiso 1 calc R
C38 C 0.1011(5) 1.1440(8) 0.2866(5) 0.037(2) Uani 1 d .
H38 H 0.0814 1.1184 0.2392 0.045 Uiso 1 calc R
C21 C 0.3184(5) 0.6223(6) 0.4856(4) 0.0194(17) Uani 1 d .
C39 C 0.1555(5) 1.0875(7) 0.3414(5) 0.029(2) Uani 1 d .
H39 H 0.1719 1.0241 0.3312 0.035 Uiso 1 calc R
C20 C 0.2486(6) 0.3717(6) 0.2330(6) 0.039(2) Uani 1 d .
H20A H 0.2985 0.3447 0.2674 0.058 Uiso 1 calc GR
H20B H 0.2501 0.3621 0.1839 0.058 Uiso 1 calc GR
H20C H 0.2007 0.3381 0.2386 0.058 Uiso 1 calc GR
C23 C 0.3912(6) 0.4916(6) 0.4359(5) 0.032(2) Uani 1 d .
H23 H 0.4078 0.5407 0.4091 0.038 Uiso 1 calc R
C17 C 0.2432(5) 0.4804(6) 0.2472(5) 0.028(2) Uani 1 d .
C36 C 0.1050(5) 1.2761(7) 0.3703(6) 0.036(2) Uani 1 d .
H36 H 0.0889 1.3399 0.3798 0.043 Uiso 1 calc R
C12 C 0.3631(5) 0.8875(6) 0.2240(5) 0.0237(18) Uani 1 d .
H12 H 0.3078 0.8825 0.1942 0.028 Uiso 1 calc R
C29 C 0.0830(5) 0.8410(7) 0.5905(4) 0.0221(17) Uani 1 d .
H29 H 0.0706 0.7779 0.6046 0.027 Uiso 1 calc R
C30 C 0.0437(5) 0.9239(6) 0.6080(5) 0.0267(19) Uani 1 d .
H30 H 0.0051 0.9162 0.6330 0.032 Uiso 1 calc R
C22 C 0.3457(5) 0.5175(6) 0.4816(4) 0.0196(17) Uani 1 d .
C37 C 0.0751(6) 1.2380(8) 0.3007(6) 0.037(2) Uani 1 d .
C40 C 0.0149(6) 1.2988(9) 0.2395(6) 0.056(3) Uani 1 d .
H40A H 0.0455 1.3477 0.2218 0.084 Uiso 1 calc GR
H40B H -0.0247 1.3320 0.2581 0.084 Uiso 1 calc GR
H40C H -0.0142 1.2550 0.2000 0.084 Uiso 1 calc GR
O1S O 0.1277(10) 0.4848(11) 0.5018(8) 0.059(3) Uani 0.50 d D
H1S H 0.1643 0.5274 0.5082 0.089 Uiso 0.50 d R
C3S C 0.0757(15) 0.3620(16) 0.5700(13) 0.059(3) Uani 0.50 d D
H3SC H 0.0476 0.3441 0.5198 0.089 Uiso 0.50 calc GR
H3SB H 0.0352 0.3721 0.5950 0.089 Uiso 0.50 calc GR
H3SA H 0.1131 0.3092 0.5937 0.089 Uiso 0.50 calc GR
C2S C 0.1229(15) 0.4540(16) 0.5724(11) 0.059(3) Uani 0.50 d D
H2SB H 0.0971 0.5073 0.5921 0.071 Uiso 0.50 calc R
H2SA H 0.1791 0.4446 0.6058 0.071 Uiso 0.50 calc R
H3 H 0.553(3) 0.807(4) 0.543(6) 0.071 Uiso 1 d DR

loop_
_atom_site_aniso_label
_atom_site_aniso_U_11
_atom_site_aniso_U_22
_atom_site_aniso_U_33
_atom_site_aniso_U_23
_atom_site_aniso_U_13
_atom_site_aniso_U_12
Yb1 0.01622(15) 0.01721(16) 0.01818(16) 0.00000(18) 0.00703(11) -0.00079(17)
S2 0.0167(9) 0.0169(9) 0.0202(10) 0.0016(8) 0.0068(8) -0.0006(8)
S1 0.0189(10) 0.0247(10) 0.0192(10) -0.0036(8) 0.0040(8) -0.0005(8)
O3 0.020(3) 0.026(3) 0.012(3) 0.003(2) 0.005(2) 0.003(2)
N5 0.020(3) 0.012(3) 0.022(4) -0.001(3) 0.009(3) 0.001(3)
N1 0.016(3) 0.024(3) 0.020(3) -0.001(3) 0.005(3) -0.003(3)
N6 0.015(3) 0.019(3) 0.019(4) 0.001(3) 0.006(3) -0.001(3)
O6 0.020(3) 0.014(3) 0.026(3) 0.004(2) 0.014(2) 0.000(2)
O1 0.021(3) 0.034(4) 0.025(3) 0.002(3) 0.004(2) 0.006(3)
O4 0.023(3) 0.020(3) 0.026(3) 0.001(2) 0.009(2) -0.002(2)
C28 0.020(4) 0.028(4) 0.021(4) 0.009(4) 0.009(3) 0.010(4)
N7 0.022(3) 0.013(4) 0.023(3) 0.000(3) 0.006(3) -0.002(3)
C2 0.034(4) 0.019(4) 0.020(4) 0.000(4) 0.011(3) -0.002(4)
N3 0.019(3) 0.024(3) 0.014(3) 0.001(3) 0.005(2) 0.000(3)
N2 0.020(3) 0.018(3) 0.014(3) -0.001(3) 0.001(3) 0.002(3)
C33 0.010(3) 0.029(4) 0.014(4) -0.001(3) 0.006(3) 0.000(3)
C1 0.021(4) 0.018(4) 0.016(4) 0.002(3) 0.007(3) 0.000(4)
C25 0.028(4) 0.022(4) 0.015(4) -0.002(4) 0.004(3) -0.005(4)
C18 0.032(5) 0.030(5) 0.026(5) -0.002(4) 0.005(4) -0.011(4)
N4 0.038(4) 0.027(4) 0.020(4) 0.000(3) 0.004(3) 0.002(4)
C27 0.026(5) 0.019(4) 0.030(5) 0.004(4) 0.014(4) -0.004(4)
O2 0.017(3) 0.029(3) 0.021(3) -0.004(2) 0.003(2) 0.001(2)
O5 0.016(3) 0.021(3) 0.025(3) -0.002(2) 0.010(2) 0.000(2)
C15 0.019(4) 0.025(4) 0.026(4) 0.000(4) 0.006(3) -0.004(4)
C32 0.020(4) 0.025(4) 0.016(4) 0.000(3) 0.005(3) -0.002(3)
C8 0.022(4) 0.018(4) 0.019(4) 0.000(3) 0.008(3) -0.004(3)
N8 0.028(4) 0.023(4) 0.018(4) 0.002(3) 0.007(3) 0.002(3)
C3 0.022(4) 0.023(4) 0.020(4) -0.002(3) 0.007(3) -0.001(3)
C14 0.015(4) 0.026(4) 0.019(4) -0.002(3) 0.003(3) -0.004(3)
C24 0.036(5) 0.029(5) 0.025(5) 0.003(4) 0.020(4) 0.007(4)
C7 0.020(4) 0.013(4) 0.019(4) -0.003(3) 0.009(3) -0.005(3)
C5 0.035(5) 0.020(5) 0.021(4) 0.001(3) 0.013(4) -0.003(4)
C6 0.027(4) 0.015(4) 0.019(4) -0.001(3) 0.010(3) -0.004(3)
C4 0.030(4) 0.025(5) 0.022(4) -0.004(4) 0.004(3) 0.008(4)
C10 0.040(5) 0.023(4) 0.018(4) 0.002(3) 0.015(4) -0.004(4)
C26 0.031(5) 0.024(4) 0.016(4) 0.001(3) 0.012(4) -0.002(4)
C13 0.028(4) 0.014(4) 0.021(4) -0.003(3) 0.011(3) -0.003(3)
C16 0.026(5) 0.032(5) 0.023(5) -0.001(4) 0.007(4) -0.001(4)
C35 0.028(5) 0.028(5) 0.038(5) 0.003(4) 0.013(4) -0.002(4)
C34 0.015(4) 0.028(5) 0.024(4) 0.008(3) 0.008(3) -0.002(3)
C11 0.042(5) 0.023(4) 0.017(4) 0.000(3) 0.013(4) 0.005(4)
C19 0.029(5) 0.033(5) 0.026(5) -0.001(4) 0.008(4) -0.004(4)
C31 0.015(4) 0.028(5) 0.027(5) -0.005(4) 0.007(4) 0.001(3)
C9 0.021(4) 0.017(4) 0.018(4) -0.004(3) 0.009(3) -0.006(3)
C38 0.029(5) 0.062(7) 0.022(5) 0.003(5) 0.009(4) 0.006(5)
C21 0.018(4) 0.024(4) 0.014(4) -0.001(3) 0.002(3) 0.001(3)
C39 0.030(5) 0.031(5) 0.027(5) 0.006(4) 0.011(4) 0.010(4)
C20 0.043(6) 0.026(5) 0.041(6) 0.005(4) 0.005(5) 0.008(4)
C23 0.047(6) 0.021(4) 0.037(5) 0.005(4) 0.026(5) 0.005(4)
C17 0.020(4) 0.026(5) 0.032(5) -0.007(4) 0.002(4) 0.004(4)
C36 0.023(5) 0.031(5) 0.052(7) 0.016(5) 0.010(5) 0.006(4)
C12 0.025(4) 0.021(4) 0.024(5) 0.000(3) 0.006(4) -0.002(3)
C29 0.021(4) 0.024(4) 0.026(4) 0.002(4) 0.015(3) -0.001(4)
C30 0.020(4) 0.032(5) 0.027(5) 0.010(4) 0.007(4) 0.001(4)
C22 0.023(4) 0.019(4) 0.012(4) -0.004(3) -0.001(3) -0.005(3)
C37 0.020(5) 0.054(6) 0.041(6) 0.019(5) 0.014(4) 0.001(4)
C40 0.036(6) 0.083(9) 0.052(7) 0.038(6) 0.019(5) 0.019(6)
O1S 0.070(8) 0.058(7) 0.056(7) -0.012(6) 0.029(7) -0.026(6)
C3S 0.070(8) 0.058(7) 0.056(7) -0.012(6) 0.029(7) -0.026(6)
C2S 0.070(8) 0.058(7) 0.056(7) -0.012(6) 0.029(7) -0.026(6)

loop_
_atom_type_symbol
_atom_type_description
_atom_type_scat_dispersion_real
_atom_type_scat_dispersion_imag
_atom_type_scat_source
C C 0.0033 0.0016 'International Tables Vol C Tables 4.2.6.8 and 6.1.1.4'
H H 0.0000 0.0000 'International Tables Vol C Tables 4.2.6.8 and 6.1.1.4'
N N 0.0061 0.0033 'International Tables Vol C Tables 4.2.6.8 and 6.1.1.4'
O O 0.0106 0.0060 'International Tables Vol C Tables 4.2.6.8 and 6.1.1.4'
S S 0.1246 0.1234 'International Tables Vol C Tables 4.2.6.8 and 6.1.1.4'
Yb Yb -0.3850 5.5486 'International Tables Vol C Tables 4.2.6.8 and 6.1.1.4'

loop_
_geom_angle_atom_site_label_1
_geom_angle_atom_site_label_2
_geom_angle_atom_site_label_3
_geom_angle
S2 Yb1 S1 103.99(5)
S2 Yb1 C1 94.71(15)
S2 Yb1 C21 150.73(15)
S1 Yb1 C1 148.35(13)
S1 Yb1 C21 90.34(15)
O3 Yb1 S2 82.05(13)
O3 Yb1 S1 169.15(13)
O3 Yb1 N1 138.68(19)
O3 Yb1 N6 83.7(2)
O3 Yb1 N2 67.56(19)
O3 Yb1 C1 20.81(17)
O3 Yb1 C21 88.33(19)
N5 Yb1 S2 31.20(15)
N5 Yb1 S1 105.87(16)
N5 Yb1 O3 84.0(2)
N5 Yb1 N1 123.1(2)
N5 Yb1 N6 73.7(2)
N5 Yb1 N2 134.1(2)
N5 Yb1 C1 103.3(2)
N5 Yb1 C21 120.5(2)
N1 Yb1 S2 105.18(17)
N1 Yb1 S1 31.36(15)
N1 Yb1 N6 130.8(2)
N1 Yb1 N2 71.5(2)
N1 Yb1 C1 119.08(19)
N1 Yb1 C21 100.3(2)
N6 Yb1 S2 104.42(16)
N6 Yb1 S1 103.13(16)
N6 Yb1 N2 133.5(2)
N6 Yb1 C1 96.5(2)
N6 Yb1 C21 46.8(2)
O6 Yb1 S2 168.75(14)
O6 Yb1 S1 86.18(15)
O6 Yb1 O3 88.71(19)
O6 Yb1 N5 141.5(2)
O6 Yb1 N1 86.0(2)
O6 Yb1 N6 68.0(2)
O6 Yb1 N2 75.3(2)
O6 Yb1 C1 78.4(2)
O6 Yb1 O2 93.39(19)
O6 Yb1 O5 156.36(19)
O6 Yb1 C21 21.29(19)
N2 Yb1 S2 106.71(15)
N2 Yb1 S1 101.85(15)
N2 Yb1 C1 47.63(19)
N2 Yb1 C21 94.8(2)
O2 Yb1 S2 93.40(13)
O2 Yb1 S1 28.75(13)
O2 Yb1 O3 161.62(18)
O2 Yb1 N5 83.0(2)
O2 Yb1 N1 59.70(19)
O2 Yb1 N6 80.2(2)
O2 Yb1 N2 130.58(19)
O2 Yb1 C1 171.8(2)
O2 Yb1 O5 100.40(19)
O2 Yb1 C21 87.08(19)
O5 Yb1 S2 28.89(12)
O5 Yb1 S1 96.72(14)
O5 Yb1 O3 84.23(19)
O5 Yb1 N5 60.06(19)
O5 Yb1 N1 84.5(2)
O5 Yb1 N6 133.10(19)
O5 Yb1 N2 81.16(19)
O5 Yb1 C1 87.4(2)
O5 Yb1 C21 172.5(2)
C21 Yb1 C1 85.2(2)
N5 S2 Yb1 50.8(2)
N5 S2 C34 112.1(4)
O4 S2 Yb1 130.4(2)
O4 S2 N5 116.3(3)
O4 S2 O5 115.2(3)
O4 S2 C34 106.9(4)
O5 S2 Yb1 50.0(2)
O5 S2 N5 100.7(3)
O5 S2 C34 105.2(3)
C34 S2 Yb1 122.4(3)
N1 S1 Yb1 52.1(2)
N1 S1 C14 108.7(4)
O1 S1 Yb1 142.2(3)
O1 S1 N1 117.3(4)
O1 S1 O2 115.9(3)
O1 S1 C14 108.5(4)
O2 S1 Yb1 49.4(2)
O2 S1 N1 100.6(3)
O2 S1 C14 104.9(3)
C14 S1 Yb1 109.1(3)
C1 O3 Yb1 117.2(4)
S2 N5 Yb1 98.0(3)
C33 N5 Yb1 139.7(5)
C33 N5 S2 121.0(5)
S1 N1 Yb1 96.5(3)
C13 N1 Yb1 140.0(5)
C13 N1 S1 123.4(5)
N7 N6 Yb1 115.1(4)
C27 N6 Yb1 133.0(5)
C27 N6 N7 111.9(6)
C21 O6 Yb1 120.4(5)
C33 C28 C27 126.0(7)
C29 C28 C33 119.7(8)
C29 C28 C27 114.2(8)
C21 N7 N6 110.4(6)
C3 C2 C1 121.7(7)
C6 C2 C1 120.1(7)
C6 C2 C3 118.1(7)
C1 N3 N2 117.8(6)
N3 N2 Yb1 111.7(4)
C7 N2 Yb1 135.8(5)
C7 N2 N3 112.4(6)
N5 C33 C32 123.7(7)
C28 C33 N5 119.0(7)
C28 C33 C32 117.4(7)
O3 C1 Yb1 42.0(3)
O3 C1 C2 121.8(6)
O3 C1 N3 122.2(7)
C2 C1 Yb1 162.0(5)
N3 C1 Yb1 81.1(4)
N3 C1 C2 116.0(6)
N8 C25 C26 124.5(7)
C19 C18 C17 122.7(9)
C5 N4 C4 118.0(7)
N6 C27 C28 128.4(7)
S1 O2 Yb1 101.9(3)
S2 O5 Yb1 101.1(3)
C14 C15 C16 119.7(8)
C31 C32 C33 121.2(7)
C13 C8 C7 126.9(7)
C13 C8 C9 119.6(7)
C9 C8 C7 113.5(7)
C25 N8 C24 115.3(7)
C4 C3 C2 118.8(7)
C15 C14 S1 119.5(6)
C15 C14 C19 120.1(8)
C19 C14 S1 120.4(6)
N8 C24 C23 123.9(8)
N2 C7 C8 126.7(7)
N4 C5 C6 124.8(8)
C5 C6 C2 117.6(7)
N4 C4 C3 122.8(8)
C9 C10 C11 118.2(8)
C25 C26 C22 119.2(7)
N1 C13 C8 117.7(7)
C12 C13 N1 124.4(7)
C12 C13 C8 117.8(7)
C17 C16 C15 120.4(8)
C34 C35 C36 118.7(9)
C35 C34 S2 119.6(7)
C39 C34 S2 119.7(6)
C39 C34 C35 120.7(8)
C12 C11 C10 121.9(8)
C18 C19 C14 119.1(8)
C30 C31 C32 120.4(8)
C10 C9 C8 121.7(8)
C39 C38 C37 121.5(9)
O6 C21 Yb1 38.3(3)
O6 C21 N7 125.8(7)
O6 C21 C22 118.1(7)
N7 C21 Yb1 87.6(4)
N7 C21 C22 116.1(7)
C22 C21 Yb1 156.1(5)
C38 C39 C34 118.8(9)
C24 C23 C22 120.1(8)
C18 C17 C16 118.0(8)
C18 C17 C20 121.5(8)
C16 C17 C20 120.5(8)
C37 C36 C35 121.1(9)
C11 C12 C13 120.7(8)
C28 C29 C30 122.0(8)
C31 C30 C29 119.3(8)
C26 C22 C21 122.0(7)
C23 C22 C26 117.0(7)
C23 C22 C21 120.8(7)
C38 C37 C40 120.5(10)
C36 C37 C38 119.1(9)
C36 C37 C40 120.3(10)
O1S C2S C3S 113.8(17)

loop_
_geom_bond_atom_site_label_1
_geom_bond_atom_site_label_2
_geom_bond_distance
Yb1 S2 3.018(2)
Yb1 S1 3.026(2)
Yb1 O3 2.365(5)
Yb1 N5 2.361(6)
Yb1 N1 2.404(6)
Yb1 N6 2.423(6)
Yb1 O6 2.205(5)
Yb1 N2 2.428(6)
Yb1 C1 3.144(7)
Yb1 O2 2.347(5)
Yb1 O5 2.356(5)
Yb1 C21 3.068(8)
S2 N5 1.579(6)
S2 O4 1.439(6)
S2 O5 1.486(5)
S2 C34 1.778(8)
S1 N1 1.585(6)
S1 O1 1.445(6)
S1 O2 1.488(6)
S1 C14 1.780(8)
O3 C1 1.256(8)
N5 C33 1.408(9)
N1 C13 1.410(9)
N6 N7 1.424(8)
N6 C27 1.285(10)
O6 C21 1.291(9)
C28 C33 1.405(11)
C28 C27 1.469(11)
C28 C29 1.383(10)
N7 C21 1.326(10)
C2 C1 1.484(10)
C2 C3 1.407(11)
C2 C6 1.406(10)
N3 N2 1.400(8)
N3 C1 1.337(9)
N2 C7 1.288(9)
C33 C32 1.410(11)
C25 N8 1.329(10)
C25 C26 1.385(11)
C18 C19 1.366(12)
C18 C17 1.377(12)
N4 C5 1.314(11)
N4 C4 1.345(11)
C15 C14 1.381(11)
C15 C16 1.397(12)
C32 C31 1.398(11)
C8 C7 1.443(11)
C8 C13 1.411(11)
C8 C9 1.415(10)
N8 C24 1.357(10)
C3 C4 1.379(11)
C14 C19 1.391(12)
C24 C23 1.368(11)
C5 C6 1.381(11)
C10 C11 1.386(12)
C10 C9 1.368(11)
C26 C22 1.387(11)
C13 C12 1.400(11)
C16 C17 1.393(12)
C35 C34 1.393(12)
C35 C36 1.397(12)
C34 C39 1.385(12)
C11 C12 1.385(11)
C31 C30 1.355(11)
C38 C39 1.381(12)
C38 C37 1.384(14)
C21 C22 1.483(11)
C20 C17 1.485(12)
C23 C22 1.381(11)
C36 C37 1.368(14)
C29 C30 1.385(11)
C37 C40 1.522(13)
O1S C2S 1.444(16)
C3S C2S 1.458(17)
